data_7029825
loop_
_publ_author_name
'Tseng, Chia-Kai'
'Lee, Chi-Rung'
'Tseng, Mei-Chun'
'Han, Chien-Chung'
'Shyu, Shin-Guang'

_publ_section_title
;
 Reactivity of [K3(phen)8][Cu(NPh2)2]3-a possible intermediate in the
 copper(i)-catalyzed N-arylation of N-phenylaniline.
;
_journal_issue 19
_journal_name_full 'Dalton transactions (Cambridge, England : 2003)'
_journal_page_first 7020
_journal_page_last 7027
_journal_paper_doi 10.1039/c4dt00051j
_journal_volume 43
_journal_year 2014
_chemical_formula_moiety 'C24 H18 K N3'
_chemical_formula_sum 'C24 H18 K N3'
_chemical_formula_weight 387.51
_chemical_name_systematic
;
 ?
;
_space_group_IT_number 61
_symmetry_cell_setting orthorhombic
_symmetry_space_group_name_Hall '-P 2ac 2ab'
_symmetry_space_group_name_H-M 'P b c a'
_atom_sites_solution_hydrogens geom
_atom_sites_solution_primary direct
_atom_sites_solution_secondary difmap
_audit_conform_dict_location ftp://ftp.iucr.org/pub/cif_core.dic
_audit_conform_dict_name cif_core.dic
_audit_conform_dict_version 2.4
_audit_creation_date 2012-02-02T01:46:01-00:00
_audit_creation_method 'WinGX routine CIF_UPDATE'
_cell_angle_alpha 90
_cell_angle_beta 90
_cell_angle_gamma 90
_cell_formula_units_Z 8
_cell_length_a 7.5630(2)
_cell_length_b 18.4368(6)
_cell_length_c 27.0336(8)
_cell_measurement_reflns_used 13405
_cell_measurement_temperature 100.0(10)
_cell_measurement_theta_max 32.6771
_cell_measurement_theta_min 2.5107
_cell_volume 3769.50(19)
_computing_cell_refinement
;
        CrysAlisPro, Agilent Technologies,
        Version 1.171.35.15 (release 03-08-2011 CrysAlis171 .NET)
        (compiled Aug  3 2011,13:03:54)
;
_computing_data_collection
;
        CrysAlisPro, Agilent Technologies,
        Version 1.171.35.15 (release 03-08-2011 CrysAlis171 .NET)
        (compiled Aug  3 2011,13:03:54)
;
_computing_data_reduction
;
        CrysAlisPro, Agilent Technologies,
        Version 1.171.35.15 (release 03-08-2011 CrysAlis171 .NET)
        (compiled Aug  3 2011,13:03:54)
;
_computing_structure_refinement 'SHELXL-97 (Sheldrick, 2008)'
_computing_structure_solution 'SHELXL-97 (Sheldrick, 2008)'
_diffrn_ambient_temperature 100.0(10)
_diffrn_detector_area_resol_mean 10.3729
_diffrn_measured_fraction_theta_full 0.999
_diffrn_measured_fraction_theta_max 0.999
_diffrn_measurement_device_type 'Xcalibur, Atlas, Gemini'
_diffrn_measurement_method '\w scans'
_diffrn_radiation_monochromator graphite
_diffrn_radiation_type MoK\a
_diffrn_radiation_wavelength 0.71073
_diffrn_reflns_av_R_equivalents 0.0466
_diffrn_reflns_av_unetI/netI 0.0342
_diffrn_reflns_limit_h_max 10
_diffrn_reflns_limit_h_min -9
_diffrn_reflns_limit_k_max 25
_diffrn_reflns_limit_k_min -26
_diffrn_reflns_limit_l_max 25
_diffrn_reflns_limit_l_min -38
_diffrn_reflns_number 32302
_diffrn_reflns_theta_full 30.51
_diffrn_reflns_theta_max 30.51
_diffrn_reflns_theta_min 2.67
_exptl_absorpt_coefficient_mu 0.295
_exptl_absorpt_correction_T_max 0.951
_exptl_absorpt_correction_T_min 0.903
_exptl_absorpt_correction_type gaussian
_exptl_absorpt_process_details
;
        CrysAlisPro, Agilent Technologies,
        Version 1.171.35.15 (release 03-08-2011 CrysAlis171 .NET)
        (compiled Aug  3 2011,13:03:54)
Numerical absorption correction based on gaussian integration over
                        a multifaceted crystal model
;
_exptl_crystal_colour red
_exptl_crystal_density_diffrn 1.366
_exptl_crystal_density_method 'not measured'
_exptl_crystal_description prism
_exptl_crystal_F_000 1616
_exptl_crystal_size_max 0.44
_exptl_crystal_size_mid 0.38
_exptl_crystal_size_min 0.28
_refine_diff_density_max 0.38
_refine_diff_density_min -0.294
_refine_diff_density_rms 0.059
_refine_ls_extinction_method none
_refine_ls_goodness_of_fit_ref 1.188
_refine_ls_hydrogen_treatment constr
_refine_ls_matrix_type full
_refine_ls_number_parameters 253
_refine_ls_number_reflns 5746
_refine_ls_number_restraints 0
_refine_ls_restrained_S_all 1.188
_refine_ls_R_factor_all 0.0586
_refine_ls_R_factor_gt 0.0408
_refine_ls_shift/su_max 0.001
_refine_ls_shift/su_mean 0
_refine_ls_structure_factor_coef Fsqd
_refine_ls_weighting_details 'calc w=1/[\s^2^(Fo^2^)+(0.0606P)^2^+0.0000P] where P=(Fo^2^+2Fc^2^)/3'
_refine_ls_weighting_scheme calc
_refine_ls_wR_factor_gt 0.1106
_refine_ls_wR_factor_ref 0.1202
_reflns_number_gt 4467
_reflns_number_total 5746
_reflns_threshold_expression >2\s(I)
_cod_data_source_file c4dt00051j2.cif
_cod_data_source_block sgy023_1
_cod_depositor_comments
;Adding full bibliography for
 ./tmp-cod-update-bibliographies-12899/cifs/7029825.cif.
;
_cod_database_code 7029825

loop_
_symmetry_equiv_pos_as_xyz
'x, y, z'
'-x+1/2, -y, z+1/2'
'x+1/2, -y+1/2, -z'
'-x, y+1/2, -z+1/2'
'-x, -y, -z'
'x-1/2, y, -z-1/2'
'-x-1/2, y-1/2, z'
'x, -y-1/2, z-1/2'

loop_
_atom_site_label
_atom_site_type_symbol
_atom_site_fract_x
_atom_site_fract_y
_atom_site_fract_z
_atom_site_U_iso_or_equiv
_atom_site_adp_type
_atom_site_occupancy
_atom_site_symmetry_multiplicity
_atom_site_calc_flag
_atom_site_refinement_flags
C23 C 1.0734(2) 0.64697(8) 0.21177(5) 0.0222(3) Uani 1 1 d .
H23 H 1.0291 0.6876 0.228 0.027 Uiso 1 1 calc R
C19 C 1.04877(18) 0.51687(7) 0.19315(4) 0.0164(3) Uani 1 1 d .
C20 C 1.20224(17) 0.52494(7) 0.16327(5) 0.0180(3) Uani 1 1 d .
H20 H 1.2477 0.4848 0.1468 0.022 Uiso 1 1 calc R
C24 C 0.98957(18) 0.58072(7) 0.21722(5) 0.0193(3) Uani 1 1 d .
H24 H 0.8904 0.578 0.2375 0.023 Uiso 1 1 calc R
C21 C 1.28542(18) 0.59176(8) 0.15833(5) 0.0202(3) Uani 1 1 d .
H21 H 1.3854 0.5952 0.1384 0.024 Uiso 1 1 calc R
C22 C 1.22392(19) 0.65341(8) 0.18216(5) 0.0221(3) Uani 1 1 d .
H22 H 1.2812 0.6977 0.1785 0.027 Uiso 1 1 calc R
K1 K 0.59589(4) 0.462686(17) 0.200103(10) 0.02079(9) Uani 1 1 d .
N2 N 0.49737(15) 0.38436(6) 0.11555(4) 0.0187(2) Uani 1 1 d .
N3 N 0.96273(16) 0.45336(6) 0.20472(4) 0.0191(2) Uani 1 1 d .
N1 N 0.67414(15) 0.51380(6) 0.10394(4) 0.0178(2) Uani 1 1 d .
C5 C 0.65523(17) 0.46951(7) 0.06394(5) 0.0159(2) Uani 1 1 d .
C6 C 0.56219(17) 0.40152(7) 0.07004(5) 0.0162(2) Uani 1 1 d .
C18 C 0.8985(2) 0.32757(8) 0.19495(5) 0.0240(3) Uani 1 1 d .
H18 H 0.8781 0.3253 0.2288 0.029 Uiso 1 1 calc R
C7 C 0.54401(18) 0.35462(7) 0.02896(5) 0.0175(3) Uani 1 1 d .
C4 C 0.72613(17) 0.48717(7) 0.01704(5) 0.0179(3) Uani 1 1 d .
C11 C 0.70341(18) 0.43828(8) -0.02374(5) 0.0210(3) Uani 1 1 d .
H11 H 0.7494 0.4504 -0.0546 0.025 Uiso 1 1 calc R
C13 C 0.95918(17) 0.39382(7) 0.17415(5) 0.0181(3) Uani 1 1 d .
C12 C 0.61634(18) 0.37512(8) -0.01802(5) 0.0207(3) Uani 1 1 d .
H12 H 0.6029 0.3443 -0.045 0.025 Uiso 1 1 calc R
C9 C 0.39298(19) 0.27099(8) 0.08215(6) 0.0238(3) Uani 1 1 d .
H9 H 0.3355 0.2272 0.0878 0.029 Uiso 1 1 calc R
C1 C 0.76410(18) 0.57455(8) 0.09792(5) 0.0208(3) Uani 1 1 d .
H1 H 0.7788 0.6046 0.1253 0.025 Uiso 1 1 calc R
C8 C 0.45544(19) 0.28832(8) 0.03621(5) 0.0222(3) Uani 1 1 d .
H8 H 0.4395 0.2565 0.0099 0.027 Uiso 1 1 calc R
C14 C 0.98994(17) 0.39270(7) 0.12247(5) 0.0185(3) Uani 1 1 d .
H14 H 1.0317 0.4343 0.1069 0.022 Uiso 1 1 calc R
C10 C 0.41766(18) 0.32081(8) 0.12046(5) 0.0226(3) Uani 1 1 d .
H10 H 0.3751 0.3085 0.1516 0.027 Uiso 1 1 calc R
C3 C 0.81846(19) 0.55282(8) 0.01240(5) 0.0226(3) Uani 1 1 d .
H3 H 0.8655 0.5665 -0.018 0.027 Uiso 1 1 calc R
C16 C 0.89921(19) 0.26707(8) 0.11585(6) 0.0250(3) Uani 1 1 d .
H16 H 0.88 0.2259 0.0967 0.03 Uiso 1 1 calc R
C2 C 0.83890(19) 0.59669(8) 0.05288(5) 0.0233(3) Uani 1 1 d .
H2 H 0.9009 0.6401 0.0506 0.028 Uiso 1 1 calc R
C15 C 0.95919(18) 0.33101(8) 0.09452(5) 0.0223(3) Uani 1 1 d .
H15 H 0.9792 0.3325 0.0606 0.027 Uiso 1 1 calc R
C17 C 0.8686(2) 0.26618(8) 0.16652(6) 0.0265(3) Uani 1 1 d .
H17 H 0.8276 0.224 0.1815 0.032 Uiso 1 1 calc R

loop_
_atom_site_aniso_label
_atom_site_aniso_U_11
_atom_site_aniso_U_22
_atom_site_aniso_U_33
_atom_site_aniso_U_23
_atom_site_aniso_U_13
_atom_site_aniso_U_12
C23 0.0279(7) 0.0197(7) 0.0190(6) -0.0027(5) -0.0042(5) 0.0044(5)
C19 0.0188(6) 0.0196(6) 0.0107(5) -0.0005(5) -0.0034(5) 0.0014(5)
C20 0.0200(6) 0.0214(7) 0.0127(6) -0.0021(5) -0.0013(5) 0.0029(5)
C24 0.0209(6) 0.0239(7) 0.0130(6) -0.0027(5) 0.0000(5) 0.0030(5)
C21 0.0200(7) 0.0266(7) 0.0140(6) 0.0022(5) -0.0001(5) -0.0012(5)
C22 0.0268(7) 0.0203(7) 0.0191(6) 0.0024(5) -0.0045(5) -0.0008(5)
K1 0.02223(16) 0.02873(18) 0.01142(14) -0.00152(11) 0.00093(10) 0.00004(12)
N2 0.0223(6) 0.0182(6) 0.0155(5) -0.0002(4) 0.0014(4) 0.0005(4)
N3 0.0229(6) 0.0218(6) 0.0126(5) -0.0020(4) 0.0006(4) -0.0014(5)
N1 0.0218(5) 0.0172(5) 0.0143(5) 0.0000(4) -0.0022(4) 0.0025(4)
C5 0.0167(6) 0.0178(6) 0.0132(6) -0.0006(5) -0.0011(5) 0.0037(5)
C6 0.0167(6) 0.0174(6) 0.0146(6) -0.0004(5) -0.0015(5) 0.0032(5)
C18 0.0296(8) 0.0243(7) 0.0182(6) 0.0029(5) -0.0017(5) -0.0014(6)
C7 0.0177(6) 0.0195(6) 0.0152(6) -0.0025(5) -0.0023(5) 0.0044(5)
C4 0.0177(6) 0.0211(7) 0.0150(6) 0.0002(5) -0.0004(5) 0.0035(5)
C11 0.0216(7) 0.0284(7) 0.0131(6) -0.0002(5) 0.0021(5) 0.0034(6)
C13 0.0175(6) 0.0210(7) 0.0158(6) -0.0004(5) -0.0021(5) 0.0022(5)
C12 0.0236(7) 0.0256(7) 0.0130(6) -0.0058(5) -0.0012(5) 0.0053(5)
C9 0.0248(7) 0.0184(7) 0.0283(7) -0.0005(6) -0.0013(6) -0.0025(5)
C1 0.0236(7) 0.0182(6) 0.0206(6) -0.0017(5) -0.0040(5) 0.0016(5)
C8 0.0256(7) 0.0192(6) 0.0217(7) -0.0058(5) -0.0039(6) 0.0007(5)
C14 0.0193(6) 0.0203(7) 0.0159(6) -0.0015(5) -0.0004(5) 0.0005(5)
C10 0.0263(7) 0.0217(7) 0.0196(6) 0.0014(5) 0.0033(5) -0.0018(5)
C3 0.0219(7) 0.0253(7) 0.0205(7) 0.0043(5) 0.0032(5) 0.0015(5)
C16 0.0254(7) 0.0192(7) 0.0303(8) -0.0066(6) -0.0025(6) -0.0001(5)
C2 0.0237(7) 0.0195(7) 0.0266(7) 0.0023(5) 0.0005(6) -0.0018(5)
C15 0.0217(6) 0.0258(7) 0.0194(6) -0.0057(6) 0.0004(5) 0.0016(5)
C17 0.0311(8) 0.0186(7) 0.0298(8) 0.0023(6) -0.0039(6) -0.0010(6)

loop_
_atom_type_symbol
_atom_type_description
_atom_type_scat_dispersion_real
_atom_type_scat_dispersion_imag
_atom_type_scat_source
C C 0.0033 0.0016 'International Tables Vol C Tables 4.2.6.8 and 6.1.1.4'
H H 0 0 'International Tables Vol C Tables 4.2.6.8 and 6.1.1.4'
K K 0.2009 0.2494 'International Tables Vol C Tables 4.2.6.8 and 6.1.1.4'
N N 0.0061 0.0033 'International Tables Vol C Tables 4.2.6.8 and 6.1.1.4'

loop_
_exptl_crystal_face_index_h
_exptl_crystal_face_index_k
_exptl_crystal_face_index_l
_exptl_crystal_face_perp_dist
9 2 22 0.1589
-5 4 33 0.1992
4 15 29 0.2096
-3 20 21 0.2225
-5 -11 -28 0.1738
7 -19 -11 0.2377
-7 19 7 0.2165
-5 -16 25 0.1442
3 -24 7 0.1537
5 16 -25 0.1541
-1 24 -14 0.1112
2 -4 37 0.1804
5 -11 30 0.1767
0 -1 -38 0.1586
-3 8 -35 0.0788
-2 -25 -8 0.2195
-8 1 24 0.2169
-8 -18 -4 0.1967
8 17 3 0.174
-2 -6 36 0.1498
3 -17 27 0.1797
11 -3 -4 0.2724
-10 8 -11 0.23

loop_
_geom_angle_atom_site_label_1
_geom_angle_atom_site_label_2
_geom_angle_atom_site_label_3
_geom_angle
_geom_angle_site_symmetry_1
_geom_angle_site_symmetry_3
C24 C23 C22 120.61(13) . .
C24 C23 H23 119.7 . .
C22 C23 H23 119.7 . .
N3 C19 C24 116.95(12) . .
N3 C19 C20 127.18(12) . .
C24 C19 C20 115.57(12) . .
N3 C19 K1 64.21(7) . 6_656
C24 C19 K1 82.86(7) . 6_656
C20 C19 K1 118.20(8) . 6_656
C21 C20 C19 121.13(12) . .
C21 C20 K1 85.98(8) . 1_655
C19 C20 K1 121.46(8) . 1_655
C21 C20 H20 119.4 . .
C19 C20 H20 119.4 . .
K1 C20 H20 62.6 1_655 .
C23 C24 C19 122.64(13) . .
C23 C24 K1 123.75(9) . 6_656
C19 C24 K1 71.25(7) . 6_656
C23 C24 H24 118.7 . .
C19 C24 H24 118.7 . .
K1 C24 H24 75.9 6_656 .
C20 C21 C22 122.00(12) . .
C20 C21 K1 70.89(7) . 1_655
C22 C21 K1 128.84(9) . 1_655
C20 C21 H21 119 . .
C22 C21 H21 119 . .
K1 C21 H21 72 1_655 .
C21 C22 C23 118.04(13) . .
C21 C22 H22 121 . .
C23 C22 H22 121 . .
N3 K1 N3 108.49(3) 6_556 .
N3 K1 N2 128.97(4) 6_556 .
N3 K1 N2 105.64(3) . .
N3 K1 N1 162.04(3) 6_556 .
N3 K1 N1 81.55(3) . .
N2 K1 N1 58.53(3) . .
N3 K1 C19 26.58(3) 6_556 6_556
N3 K1 C19 95.37(3) . 6_556
N2 K1 C19 154.36(4) . 6_556
N1 K1 C19 141.15(3) . 6_556
N3 K1 C13 120.41(4) 6_556 .
N3 K1 C13 26.25(3) . .
N2 K1 C13 80.82(3) . .
N1 K1 C13 75.14(3) . .
C19 K1 C13 116.57(4) 6_556 .
N3 K1 C24 46.08(3) 6_556 6_556
N3 K1 C24 105.04(3) . 6_556
N2 K1 C24 147.89(4) . 6_556
N1 K1 C24 117.71(3) . 6_556
C19 K1 C24 25.89(3) 6_556 6_556
C13 K1 C24 130.80(4) . 6_556
N3 K1 C20 88.52(3) 6_556 1_455
N3 K1 C20 157.32(3) . 1_455
N2 K1 C20 72.39(3) . 1_455
N1 K1 C20 78.35(3) . 1_455
C19 K1 C20 93.71(3) 6_556 1_455
C13 K1 C20 149.40(3) . 1_455
C24 K1 C20 75.66(3) 6_556 1_455
N3 K1 C18 103.79(3) 6_556 .
N3 K1 C18 44.14(3) . .
N2 K1 C18 76.54(3) . .
N1 K1 C18 93.78(3) . .
C19 K1 C18 110.86(4) 6_556 .
C13 K1 C18 24.81(3) . .
C24 K1 C18 133.97(4) 6_556 .
C20 K1 C18 147.40(4) 1_455 .
N3 K1 C21 95.58(3) 6_556 1_455
N3 K1 C21 136.01(3) . 1_455
N2 K1 C21 84.81(3) . 1_455
N1 K1 C21 67.68(3) . 1_455
C19 K1 C21 90.24(3) 6_556 1_455
C13 K1 C21 142.35(3) . 1_455
C24 K1 C21 66.45(3) 6_556 1_455
C20 K1 C21 23.13(3) 1_455 1_455
C18 K1 C21 158.88(3) . 1_455
N3 K1 K1 75.90(3) 6_556 6_656
N3 K1 K1 33.10(2) . 6_656
N2 K1 K1 133.60(2) . 6_656
N1 K1 K1 111.32(2) . 6_656
C19 K1 K1 63.21(3) 6_556 6_656
C13 K1 K1 53.93(2) . 6_656
C24 K1 K1 78.48(3) 6_556 6_656
C20 K1 K1 153.91(2) 1_455 6_656
C18 K1 K1 58.24(2) . 6_656
C21 K1 K1 136.68(2) 1_455 6_656
N3 K1 K1 33.29(3) 6_556 6_556
N3 K1 K1 141.78(2) . 6_556
N2 K1 K1 104.90(2) . 6_556
N1 K1 K1 134.77(2) . 6_556
C19 K1 K1 50.25(3) 6_556 6_556
C13 K1 K1 148.33(3) . 6_556
C24 K1 K1 52.69(3) 6_556 6_556
C20 K1 K1 56.49(2) 1_455 6_556
C18 K1 K1 125.04(3) . 6_556
C21 K1 K1 69.16(2) 1_455 6_556
K1 K1 K1 108.991(11) 6_656 6_556
C10 N2 C6 117.38(12) . .
C10 N2 K1 119.66(9) . .
C6 N2 K1 121.41(8) . .
C13 N3 C19 123.54(11) . .
C13 N3 K1 128.00(8) . 6_656
C19 N3 K1 89.21(7) . 6_656
C13 N3 K1 90.17(8) . .
C19 N3 K1 114.13(8) . .
K1 N3 K1 113.61(4) 6_656 .
C1 N1 C5 117.70(11) . .
C1 N1 K1 120.24(9) . .
C5 N1 K1 120.52(8) . .
N1 C5 C4 122.24(12) . .
N1 C5 C6 118.69(12) . .
C4 C5 C6 119.06(12) . .
N2 C6 C7 122.17(12) . .
N2 C6 C5 118.63(11) . .
C7 C6 C5 119.19(12) . .
C17 C18 C13 122.35(13) . .
C17 C18 K1 120.87(10) . .
C13 C18 K1 66.55(8) . .
C17 C18 H18 118.8 . .
C13 C18 H18 118.8 . .
K1 C18 H18 83.1 . .
C8 C7 C6 117.90(12) . .
C8 C7 C12 122.27(12) . .
C6 C7 C12 119.82(12) . .
C3 C4 C5 117.87(12) . .
C3 C4 C11 122.20(13) . .
C5 C4 C11 119.93(12) . .
C12 C11 C4 120.90(12) . .
C12 C11 H11 119.5 . .
C4 C11 H11 119.5 . .
N3 C13 C14 126.98(12) . .
N3 C13 C18 117.07(12) . .
C14 C13 C18 115.52(12) . .
N3 C13 K1 63.58(7) . .
C14 C13 K1 111.96(8) . .
C18 C13 K1 88.64(8) . .
C11 C12 C7 121.09(12) . .
C11 C12 H12 119.5 . .
C7 C12 H12 119.5 . .
C8 C9 C10 118.29(13) . .
C8 C9 H9 120.9 . .
C10 C9 H9 120.9 . .
N1 C1 C2 124.13(13) . .
N1 C1 H1 117.9 . .
C2 C1 H1 117.9 . .
C9 C8 C7 119.61(13) . .
C9 C8 H8 120.2 . .
C7 C8 H8 120.2 . .
C15 C14 C13 121.49(13) . .
C15 C14 H14 119.3 . .
C13 C14 H14 119.3 . .
N2 C10 C9 124.63(13) . .
N2 C10 H10 117.7 . .
C9 C10 H10 117.7 . .
C2 C3 C4 119.61(13) . .
C2 C3 H3 120.2 . .
C4 C3 H3 120.2 . .
C17 C16 C15 118.29(13) . .
C17 C16 H16 120.9 . .
C15 C16 H16 120.9 . .
C3 C2 C1 118.44(13) . .
C3 C2 H2 120.8 . .
C1 C2 H2 120.8 . .
C14 C15 C16 121.70(13) . .
C14 C15 H15 119.1 . .
C16 C15 H15 119.1 . .
C16 C17 C18 120.64(14) . .
C16 C17 H17 119.7 . .
C18 C17 H17 119.7 . .

loop_
_geom_bond_atom_site_label_1
_geom_bond_atom_site_label_2
_geom_bond_distance
_geom_bond_site_symmetry_2
C23 C24 1.384(2) .
C23 C22 1.397(2) .
C23 H23 0.93 .
C19 N3 1.3756(17) .
C19 C24 1.4176(18) .
C19 C20 1.4219(18) .
C19 K1 3.0744(13) 6_656
C20 C21 1.3898(19) .
C20 K1 3.3425(13) 1_655
C20 H20 0.93 .
C24 K1 3.2215(14) 6_656
C24 H24 0.93 .
C21 C22 1.387(2) .
C21 K1 3.5288(14) 1_655
C21 H21 0.93 .
C22 H22 0.93 .
K1 N3 2.7685(11) 6_556
K1 N3 2.7826(13) .
K1 N2 2.8045(11) .
K1 N1 2.8279(11) .
K1 C19 3.0744(13) 6_556
K1 C13 3.1069(13) .
K1 C24 3.2215(14) 6_556
K1 C20 3.3425(13) 1_455
K1 C18 3.3857(16) .
K1 C21 3.5288(14) 1_455
K1 K1 4.6452(3) 6_656
K1 K1 4.6452(3) 6_556
N2 C10 1.3244(17) .
N2 C6 1.3618(17) .
N3 C13 1.3741(16) .
N3 K1 2.7685(11) 6_656
N1 C1 1.3206(18) .
N1 C5 1.3624(16) .
C5 C4 1.4145(18) .
C5 C6 1.4470(18) .
C6 C7 1.4141(18) .
C18 C17 1.387(2) .
C18 C13 1.4209(19) .
C18 H18 0.93 .
C7 C8 1.4075(19) .
C7 C12 1.4337(18) .
C4 C3 1.403(2) .
C4 C11 1.4344(19) .
C11 C12 1.347(2) .
C11 H11 0.93 .
C13 C14 1.4166(18) .
C12 H12 0.93 .
C9 C8 1.367(2) .
C9 C10 1.397(2) .
C9 H9 0.93 .
C1 C2 1.403(2) .
C1 H1 0.93 .
C8 H8 0.93 .
C14 C15 1.3850(18) .
C14 H14 0.93 .
C10 H10 0.93 .
C3 C2 1.369(2) .
C3 H3 0.93 .
C16 C17 1.389(2) .
C16 C15 1.389(2) .
C16 H16 0.93 .
C2 H2 0.93 .
C15 H15 0.93 .
C17 H17 0.93 .
